data_4083197
loop_
_publ_author_name
'Wang, Zhe'
'Ng, Sin Wee Benny'
'Jiang, Lu'
'Leong, Wen Jin'
'Zhao, Jin'
'Hor, T. S. Andy'

_publ_section_title
;
 Cyclopentadienyl Molybdenum(II) N,C-Chelating Benzothiazole-Carbene
 Complexes: Synthesis, Structure, and Application in Cyclooctene
 Epoxidation Catalysis
;
_journal_issue 10
_journal_name_full Organometallics
_journal_page_first 2457
_journal_paper_doi 10.1021/om401128z
_journal_volume 33
_journal_year 2014
_chemical_formula_sum 'C13 H11 Ag Cl N3 S'
_chemical_formula_weight 384.63
_chemical_name_systematic
; 
 ? 
;
_space_group_IT_number 2
_symmetry_cell_setting triclinic
_symmetry_space_group_name_Hall '-P 1'
_symmetry_space_group_name_H-M 'P -1'
_atom_sites_solution_hydrogens geom
_atom_sites_solution_primary direct
_atom_sites_solution_secondary difmap
_audit_creation_method SHELXL-97
_cell_angle_alpha 91.786(2)
_cell_angle_beta 105.081(2)
_cell_angle_gamma 109.104(2)
_cell_formula_units_Z 2
_cell_length_a 7.1756(7)
_cell_length_b 9.6293(9)
_cell_length_c 11.2883(11)
_cell_measurement_reflns_used 3510
_cell_measurement_temperature 223(2)
_cell_measurement_theta_max 0.00
_cell_measurement_theta_min 0.00
_cell_volume 705.83(12)
_computing_cell_refinement 'Bruker SMART'
_computing_data_collection 'Bruker SMART'
_computing_data_reduction 'Bruker SAINT'
_computing_molecular_graphics 'Bruker SHELXTL'
_computing_publication_material 'Bruker SHELXTL'
_computing_structure_refinement 'SHELXL-97 (Sheldrick, 1997)'
_computing_structure_solution 'SHELXS-97 (Sheldrick, 1990)'
_diffrn_ambient_temperature 223(2)
_diffrn_measured_fraction_theta_full 0.998
_diffrn_measured_fraction_theta_max 0.998
_diffrn_measurement_device_type 'CCD area detector'
_diffrn_measurement_method 'phi and omega scans'
_diffrn_radiation_monochromator graphite
_diffrn_radiation_source 'fine-focus sealed tube'
_diffrn_radiation_type MoK\a
_diffrn_radiation_wavelength 0.71073
_diffrn_reflns_av_R_equivalents 0.0294
_diffrn_reflns_av_sigmaI/netI 0.0335
_diffrn_reflns_limit_h_max 9
_diffrn_reflns_limit_h_min -9
_diffrn_reflns_limit_k_max 12
_diffrn_reflns_limit_k_min -12
_diffrn_reflns_limit_l_max 14
_diffrn_reflns_limit_l_min -14
_diffrn_reflns_number 9166
_diffrn_reflns_theta_full 27.50
_diffrn_reflns_theta_max 27.50
_diffrn_reflns_theta_min 1.88
_exptl_absorpt_coefficient_mu 1.753
_exptl_absorpt_correction_T_max 0.9332
_exptl_absorpt_correction_T_min 0.4194
_exptl_absorpt_correction_type multi-scan
_exptl_absorpt_process_details 'Sadabs, (Sheldrick 2001)'
_exptl_crystal_colour Yellow
_exptl_crystal_density_diffrn 1.810
_exptl_crystal_density_meas ?
_exptl_crystal_density_method 'not measured'
_exptl_crystal_description Plate
_exptl_crystal_F_000 380
_exptl_crystal_size_max 0.60
_exptl_crystal_size_mid 0.20
_exptl_crystal_size_min 0.04
_refine_diff_density_max 0.741
_refine_diff_density_min -0.285
_refine_diff_density_rms 0.089
_refine_ls_extinction_method none
_refine_ls_goodness_of_fit_ref 1.044
_refine_ls_hydrogen_treatment constr
_refine_ls_matrix_type full
_refine_ls_number_parameters 172
_refine_ls_number_reflns 3246
_refine_ls_number_restraints 0
_refine_ls_restrained_S_all 1.044
_refine_ls_R_factor_all 0.0411
_refine_ls_R_factor_gt 0.0352
_refine_ls_shift/su_max 0.001
_refine_ls_shift/su_mean 0.000
_refine_ls_structure_factor_coef Fsqd
_refine_ls_weighting_details 'calc w=1/[\s^2^(Fo^2^)+(0.0460P)^2^+0.1213P] where P=(Fo^2^+2Fc^2^)/3'
_refine_ls_weighting_scheme calc
_refine_ls_wR_factor_gt 0.0822
_refine_ls_wR_factor_ref 0.0863
_reflns_number_gt 2844
_reflns_number_total 3246
_reflns_threshold_expression >2sigma(I)
_cod_data_source_file om401128z_si_001.cif
_cod_data_source_block b607
_cod_depositor_comments
;
The following automatic conversions were performed:

'_symmetry_cell_setting' value 'Triclinic' changed to 'triclinic'
according to
/usr/data/users/saulius/crontab/automatic-downloads/rss-feeds/ACS/lib/dictionaries/cif_core.dic
dictionary named 'cif_core.dic' version 2.4.2 from
2011-04-26.

'_exptl_absorpt_correction_type' value 'Multi-scan'
changed to 'multi-scan' according to
/usr/data/users/saulius/crontab/automatic-downloads/rss-feeds/ACS/lib/dictionaries/cif_core.dic
dictionary named 'cif_core.dic' version 2.4.2 from 2011-04-26.

Automatic conversion script
Id: cif_fix_values 2281 2013-09-26 08:29:07Z andrius 

 Adding full bibliography for 4083195--4083202.cif.

The following automatic conversions were performed:

'_exptl_crystal_density_meas' value 'Not measured' was changed to '?'
- the value is perceived as not measured.

Automatic conversion script
Id: cif_fix_values 3008 2015-01-20 13:52:24Z robertas 
;
_cod_original_sg_symbol_H-M P-1
_cod_database_code 4083197

loop_
_symmetry_equiv_pos_as_xyz
'x, y, z'
'-x, -y, -z'

loop_
_atom_site_label
_atom_site_type_symbol
_atom_site_fract_x
_atom_site_fract_y
_atom_site_fract_z
_atom_site_U_iso_or_equiv
_atom_site_adp_type
_atom_site_occupancy
_atom_site_symmetry_multiplicity
_atom_site_calc_flag
_atom_site_refinement_flags
Ag1 Ag 0.21599(3) 0.94972(2) 0.01291(2) 0.04789(11) Uani 1 1 d .
Cl1 Cl 0.45169(12) 1.17885(8) -0.00512(9) 0.0535(2) Uani 1 1 d .
S1 S 0.14469(15) 0.96470(10) 0.27476(8) 0.0576(2) Uani 1 1 d .
N1 N -0.1291(4) 0.6429(3) -0.0631(2) 0.0432(6) Uani 1 1 d .
N2 N -0.0439(4) 0.6960(3) 0.1325(2) 0.0426(6) Uani 1 1 d .
N3 N 0.0477(5) 0.7044(4) 0.3486(3) 0.0611(8) Uani 1 1 d .
C1 C -0.0061(4) 0.7530(3) 0.0280(3) 0.0408(6) Uani 1 1 d .
C2 C -0.2437(5) 0.5208(3) -0.0177(3) 0.0497(8) Uani 1 1 d .
H2 H -0.3399 0.4319 -0.0644 0.060 Uiso 1 1 calc R
C3 C -0.1911(5) 0.5542(3) 0.1038(3) 0.0512(8) Uani 1 1 d .
H3 H -0.2432 0.4937 0.1599 0.061 Uiso 1 1 calc R
C4 C -0.1504(5) 0.6495(4) -0.1948(3) 0.0534(8) Uani 1 1 d .
H4A H -0.1007 0.5763 -0.2259 0.064 Uiso 1 1 calc R
H4B H -0.0648 0.7478 -0.2065 0.064 Uiso 1 1 calc R
C5 C -0.3677(6) 0.6197(5) -0.2671(3) 0.0664(10) Uani 1 1 d .
H5 H -0.4293 0.6880 -0.2514 0.080 Uiso 1 1 calc R
C6 C -0.4763(9) 0.5087(6) -0.3484(5) 0.1082(18) Uani 1 1 d .
H6A H -0.4200 0.4380 -0.3666 0.130 Uiso 1 1 calc R
H6B H -0.6131 0.4973 -0.3904 0.130 Uiso 1 1 calc R
C7 C 0.0442(5) 0.7728(4) 0.2517(3) 0.0476(7) Uani 1 1 d .
C8 C 0.2027(6) 0.9553(5) 0.4329(3) 0.0622(10) Uani 1 1 d .
C9 C 0.2968(7) 1.0719(6) 0.5286(4) 0.0829(14) Uani 1 1 d .
H9 H 0.3373 1.1711 0.5129 0.100 Uiso 1 1 calc R
C10 C 0.3281(7) 1.0356(8) 0.6477(4) 0.0925(16) Uani 1 1 d .
H10 H 0.3909 1.1117 0.7146 0.111 Uiso 1 1 calc R
C11 C 0.2698(7) 0.8906(8) 0.6708(4) 0.0985(18) Uani 1 1 d .
H11 H 0.2957 0.8699 0.7531 0.118 Uiso 1 1 calc R
C12 C 0.1744(7) 0.7754(7) 0.5764(4) 0.0883(15) Uani 1 1 d .
H12 H 0.1326 0.6767 0.5932 0.106 Uiso 1 1 calc R
C13 C 0.1408(6) 0.8085(5) 0.4543(3) 0.0638(10) Uani 1 1 d .

loop_
_atom_site_aniso_label
_atom_site_aniso_U_11
_atom_site_aniso_U_22
_atom_site_aniso_U_33
_atom_site_aniso_U_23
_atom_site_aniso_U_13
_atom_site_aniso_U_12
Ag1 0.04345(16) 0.03674(15) 0.05597(17) 0.00899(11) 0.02154(11) -0.00176(10)
Cl1 0.0454(4) 0.0308(4) 0.0889(6) 0.0157(4) 0.0321(4) 0.0085(3)
S1 0.0612(5) 0.0513(5) 0.0568(5) 0.0058(4) 0.0175(4) 0.0146(4)
N1 0.0398(13) 0.0316(12) 0.0610(16) 0.0109(11) 0.0217(12) 0.0099(10)
N2 0.0376(13) 0.0350(12) 0.0571(15) 0.0146(11) 0.0192(11) 0.0099(10)
N3 0.0559(17) 0.071(2) 0.0646(19) 0.0278(16) 0.0263(15) 0.0240(16)
C1 0.0331(14) 0.0350(14) 0.0581(17) 0.0152(13) 0.0198(13) 0.0105(12)
C2 0.0451(17) 0.0299(14) 0.071(2) 0.0142(15) 0.0206(16) 0.0052(13)
C3 0.0440(17) 0.0358(16) 0.074(2) 0.0235(15) 0.0233(16) 0.0075(13)
C4 0.055(2) 0.0440(17) 0.063(2) 0.0054(15) 0.0267(16) 0.0124(15)
C5 0.065(2) 0.074(3) 0.055(2) 0.0021(19) 0.0168(18) 0.020(2)
C6 0.091(4) 0.125(5) 0.078(3) -0.021(3) 0.010(3) 0.011(3)
C7 0.0391(16) 0.0519(18) 0.0580(19) 0.0173(15) 0.0204(14) 0.0178(14)
C8 0.0456(19) 0.089(3) 0.055(2) 0.008(2) 0.0175(16) 0.0249(19)
C9 0.063(3) 0.111(4) 0.067(3) -0.011(2) 0.015(2) 0.025(3)
C10 0.060(3) 0.150(5) 0.062(3) -0.010(3) 0.017(2) 0.032(3)
C11 0.066(3) 0.184(6) 0.053(3) 0.021(3) 0.019(2) 0.052(4)
C12 0.070(3) 0.143(5) 0.063(3) 0.035(3) 0.027(2) 0.043(3)
C13 0.049(2) 0.099(3) 0.052(2) 0.021(2) 0.0204(16) 0.033(2)

loop_
_atom_type_symbol
_atom_type_description
_atom_type_scat_dispersion_real
_atom_type_scat_dispersion_imag
_atom_type_scat_source
C C 0.0033 0.0016 'International Tables Vol C Tables 4.2.6.8 and 6.1.1.4'
H H 0.0000 0.0000 'International Tables Vol C Tables 4.2.6.8 and 6.1.1.4'
N N 0.0061 0.0033 'International Tables Vol C Tables 4.2.6.8 and 6.1.1.4'
S S 0.1246 0.1234 'International Tables Vol C Tables 4.2.6.8 and 6.1.1.4'
Cl Cl 0.1484 0.1585 'International Tables Vol C Tables 4.2.6.8 and 6.1.1.4'
Ag Ag -0.8971 1.1015 'International Tables Vol C Tables 4.2.6.8 and 6.1.1.4'

loop_
_geom_angle_atom_site_label_1
_geom_angle_atom_site_label_2
_geom_angle_atom_site_label_3
_geom_angle
C1 Ag1 Cl1 176.50(8)
C7 S1 C8 88.16(19)
C1 N1 C2 111.8(3)
C1 N1 C4 125.2(3)
C2 N1 C4 122.9(3)
C1 N2 C3 111.2(3)
C1 N2 C7 124.6(3)
C3 N2 C7 124.1(3)
C7 N3 C13 109.1(3)
N1 C1 N2 103.3(2)
N1 C1 Ag1 127.3(2)
N2 C1 Ag1 128.9(2)
C3 C2 N1 106.8(3)
C2 C3 N2 106.9(3)
N1 C4 C5 111.7(3)
C6 C5 C4 124.9(4)
N3 C7 N2 121.5(3)
N3 C7 S1 117.6(3)
N2 C7 S1 120.8(2)
C13 C8 C9 122.3(4)
C13 C8 S1 109.7(3)
C9 C8 S1 128.0(4)
C10 C9 C8 117.0(5)
C11 C10 C9 121.6(5)
C12 C11 C10 121.5(5)
C11 C12 C13 118.4(5)
C8 C13 N3 115.4(3)
C8 C13 C12 119.3(4)
N3 C13 C12 125.3(4)

loop_
_geom_bond_atom_site_label_1
_geom_bond_atom_site_label_2
_geom_bond_distance
Ag1 C1 2.084(3)
Ag1 Cl1 2.3526(8)
S1 C7 1.733(3)
S1 C8 1.737(4)
N1 C1 1.345(4)
N1 C2 1.395(4)
N1 C4 1.460(4)
N2 C1 1.370(4)
N2 C3 1.391(4)
N2 C7 1.395(4)
N3 C7 1.293(4)
N3 C13 1.396(5)
C2 C3 1.322(5)
C4 C5 1.486(5)
C5 C6 1.271(6)
C8 C13 1.386(6)
C8 C9 1.390(6)
C9 C10 1.380(7)
C10 C11 1.374(8)
C11 C12 1.373(7)
C12 C13 1.401(5)
